data_2005944
loop_
_publ_author_name
'Horton, D.'
'Liu, Q.'
'Luck, R. L.'
'Silverton, J. V.'

_publ_section_title
(6<i>S</i>)-8-<i>C</i>-Chloro-6,7,8-trideoxy-1,2:3,4-di-<i>O</i>-isopropylidene-\a-<small>D</small>-<i>galacto</i>-octa-6,7-dienopyranose
_journal_issue 2
_journal_name_full 'Acta Crystallographica Section C'
_journal_page_first 236
_journal_page_last 238
_journal_paper_doi 10.1107/S0108270196012851
_journal_volume 53
_journal_year 1997
_chemical_formula_moiety 'C14 H19 Cl O5'
_chemical_formula_sum 'C14 H19 Cl O5'
_chemical_formula_weight 302.76
_chemical_melting_point 115.15(15)
_chemical_name_systematic
;
(6S)-8-C-Chloro-6,7,8-trideoxy-1,1:3,4-di-O-isopropylidene-\a-D-galacto-
oct-6,7-dienopyranose
;
_space_group_IT_number 4
_symmetry_cell_setting monoclinic
_symmetry_space_group_name_Hall 'P 2yb'
_symmetry_space_group_name_H-M 'P 1 21 1'
_cell_angle_alpha 90.0
_cell_angle_beta 106.79(1)
_cell_angle_gamma 90.0
_cell_formula_units_Z 2
_cell_length_a 7.720(1)
_cell_length_b 9.764(1)
_cell_length_c 10.643(2)
_cell_measurement_reflns_used 15
_cell_measurement_temperature 296
_cell_measurement_theta_max 18
_cell_measurement_theta_min 11
_cell_volume 768.0(2)
_computing_cell_refinement 'CAD-4F software'
_computing_data_collection 'CAD-4F software'
_computing_data_reduction 'MolEN (Fair, 1990)'
_computing_molecular_graphics MolEN
_computing_publication_material MolEN
_computing_structure_refinement MolEN
_computing_structure_solution MolEN
_diffrn_ambient_temperature 296
_diffrn_measurement_device 'Enraf-Nonius CAD4 Diffractometer'
_diffrn_measurement_method \w-2\q
_diffrn_radiation_monochromator graphite
_diffrn_radiation_source xray_tube
_diffrn_radiation_type 'copper K\a'
_diffrn_radiation_wavelength 1.54184
_diffrn_reflns_av_R_equivalents 0
_diffrn_reflns_limit_h_max 9
_diffrn_reflns_limit_h_min 0
_diffrn_reflns_limit_k_max 10
_diffrn_reflns_limit_k_min 0
_diffrn_reflns_limit_l_max 12
_diffrn_reflns_limit_l_min -13
_diffrn_reflns_number 1706
_diffrn_reflns_theta_max 74
_diffrn_reflns_theta_min 2.0
_diffrn_standards_decay_% 0.8
_diffrn_standards_interval_time 250
_diffrn_standards_number 3
_exptl_absorpt_coefficient_mu 2.37
_exptl_absorpt_correction_T_max 0.701
_exptl_absorpt_correction_T_min 0.575
_exptl_absorpt_correction_type
;
empirical via \y scans (North, Phillips & Mathews, 1968)
;
_exptl_crystal_colour colourless
_exptl_crystal_density_diffrn 1.31
_exptl_crystal_density_meas ?
_exptl_crystal_description irregular
_exptl_crystal_F_000 320
_exptl_crystal_size_max 0.20
_exptl_crystal_size_mid 0.17
_exptl_crystal_size_min 0.15
_refine_diff_density_max 0.202
_refine_diff_density_min -0.14
_refine_ls_abs_structure_details 'assigned to agree with the known chirality of the sugar moiety'
_refine_ls_extinction_method none
_refine_ls_goodness_of_fit_obs 1.90
_refine_ls_hydrogen_treatment
;
H-atoms included at calculated positions, C-H distances set at 0.92-0.98
\%A with common isotropic parameters fixed at 1.30 times the U~eq~ of
the atoms to which they are attached.
;
_refine_ls_matrix_type full
_refine_ls_number_constraints 0
_refine_ls_number_parameters 180
_refine_ls_number_reflns 1590
_refine_ls_number_restraints 0
_refine_ls_R_factor_obs .045
_refine_ls_shift/esd_max 0.02
_refine_ls_structure_factor_coef F
_refine_ls_weighting_details 'w = 1/[\s^2^(F)+0.0004F^2^]'
_refine_ls_weighting_scheme calc
_refine_ls_wR_factor_obs .053
_reflns_number_observed 1590
_reflns_number_total 1706
_reflns_observed_criterion F>3\s(F)
_cod_data_source_file na1258.cif
_cod_data_source_block 1
_cod_depositor_comments
;
The following automatic conversions were performed:

'_chemical_melting_point' value '115 - 115.3' was changed to
'115.15(15)' - the average value was taken and precision was
estimated.

Automatic conversion script
Id: cif_fix_values 1715 2011-07-08 13:25:40Z adriana 

The following automatic conversions were performed:

'_exptl_crystal_density_meas' value 'not measured' was changed to '?'
- the value is perceived as not measured.

Automatic conversion script
Id: cif_fix_values 3008 2015-01-20 13:52:24Z robertas 

The following automatic conversions were performed:

'_refine_ls_weighting_scheme' value '1/[\s^2^(F)+0.0004F^2^]' was
changed to 'calc'. New tag '_refine_ls_weighting_details' was
created. The value of the new tag was set to 'w =
1/[\s^2^(F)+0.0004F^2^]'.

Automatic conversion script
Id: cif_fix_values 3143 2015-03-26 13:38:13Z robertas 
;
_cod_original_cell_volume 768.1(5)
_cod_original_sg_symbol_H-M 'P 21'
_cod_database_code 2005944

loop_
_symmetry_equiv_pos_as_xyz
x,y,z
-x,1/2+y,-z

loop_
_atom_site_aniso_label
_atom_site_aniso_U_11
_atom_site_aniso_U_12
_atom_site_aniso_U_13
_atom_site_aniso_U_22
_atom_site_aniso_U_23
_atom_site_aniso_U_33
_atom_site_aniso_type_symbol
Cl 0.0963(7) 0.0100(7) 0.0572(6) 0.0692(7) 0.0144(8) 0.160(1) Cl
O1 0.045(1) -0.009(1) 0.0216(9) 0.061(2) -0.020(1) 0.070(1) O
O2 0.051(1) -0.015(1) 0.0213(8) 0.090(2) -0.021(1) 0.056(1) O
O3 0.046(1) -0.003(1) 0.0138(9) 0.063(2) 0.000(1) 0.049(1) O
O4 0.112(2) 0.036(2) 0.068(1) 0.079(2) 0.038(2) 0.094(1) O
O5 0.101(1) 0.037(2) 0.057(1) 0.091(2) 0.021(2) 0.076(1) O
C1 0.057(2) -0.009(2) 0.033(1) 0.054(2) -0.012(2) 0.076(2) C
C2 0.061(2) 0.009(2) 0.031(1) 0.060(3) 0.010(2) 0.061(2) C
C3 0.065(2) 0.019(2) 0.022(1) 0.083(3) 0.013(2) 0.051(2) C
C4 0.063(2) 0.004(2) 0.021(1) 0.053(2) -0.005(2) 0.054(2) C
C5 0.046(2) -0.001(2) 0.018(1) 0.049(2) -0.001(2) 0.057(2) C
C6 0.049(2) 0.006(2) 0.017(1) 0.072(3) 0.001(2) 0.061(2) C
C7 0.051(2) 0.013(2) 0.024(1) 0.074(3) 0.009(2) 0.063(2) C
C8 0.064(2) 0.023(2) 0.025(1) 0.098(4) 0.021(2) 0.064(2) C
C9 0.051(2) -0.006(2) 0.018(1) 0.072(3) -0.007(2) 0.048(2) C
C10 0.067(2) -0.001(2) 0.047(1) 0.093(4) -0.012(3) 0.090(2) C
C11 0.079(3) -0.014(3) 0.018(2) 0.095(4) 0.018(3) 0.069(2) C
C12 0.094(2) 0.025(2) 0.044(1) 0.082(3) 0.020(2) 0.063(2) C
C13 0.136(3) -0.029(4) 0.082(2) 0.130(6) -0.016(4) 0.120(3) C
C14 0.110(3) 0.031(4) 0.031(2) 0.160(6) 0.021(4) 0.064(2) C

loop_
_atom_site_label
_atom_site_fract_x
_atom_site_fract_y
_atom_site_fract_z
_atom_site_U_iso_or_equiv
_atom_site_thermal_displace_type
_atom_site_calc_flag
_atom_site_calc_attached_atom
_atom_site_type_symbol
Cl 0.9144(2) 0.577 0.2762(2) 0.1041(5) Uij ? ? Cl
O1 0.7819(3) 1.1774(3) 0.2966(2) 0.0579(8) Uij ? ? O
O2 0.5757(3) 1.2238(4) 0.4119(2) 0.0642(8) Uij ? ? O
O3 0.3588(3) 1.1449(3) 0.2351(2) 0.0527(8) Uij ? ? O
O4 0.5989(4) 1.2816(4) 0.0192(2) 0.0870(9) Uij ? ? O
O5 0.7529(4) 1.0848(4) 0.0195(3) 0.0828(9) Uij ? ? O
C1 0.6330(5) 1.2587(5) 0.3016(4) 0.060(1) Uij ? ? C
C2 0.4652(5) 1.2391(5) 0.1870(3) 0.058(1) Uij ? ? C
C3 0.5021(5) 1.1794(6) 0.0668(3) 0.064(1) Uij ? ? C
C4 0.6310(5) 1.0571(5) 0.0947(3) 0.056(1) Uij ? ? C
C5 0.7337(5) 1.0447(4) 0.2400(4) 0.050(1) Uij ? ? C
C6 0.9062(5) 0.9662(5) 0.2593(4) 0.061(1) Uij ? ? C
C7 0.9382(5) 0.8474(5) 0.3140(4) 0.061(1) Uij ? ? C
C8 0.9740(5) 0.7287(6) 0.3661(4) 0.075(1) Uij ? ? C
C9 0.3919(5) 1.1776(5) 0.3710(3) 0.056(1) Uij ? ? C
C10 0.2665(5) 1.2916(7) 0.3878(4) 0.079(1) Uij ? ? C
C11 0.3762(6) 1.0513(6) 0.4454(4) 0.082(1) Uij ? ? C
C12 0.7172(6) 1.2155(6) -0.0409(4) 0.074(1) Uij ? ? C
C13 0.8886(7) 1.2964(9) -0.0102(5) 0.119(3) Uij ? ? C
C14 0.6313(8) 1.1942(9) -0.1862(4) 0.110(3) Uij ? ? C
H101 0.285 1.368 0.341 0.100 Uiso calc C10 H
H102 0.146 1.260 0.359 0.100 Uiso calc C10 H
H103 0.294 1.316 0.480 0.100 Uiso calc C10 H
H111 0.458 0.985 0.432 0.109 Uiso calc C11 H
H112 0.404 1.073 0.537 0.109 Uiso calc C11 H
H113 0.256 1.017 0.416 0.109 Uiso calc C11 H
H131 0.936 1.304 0.083 0.155 Uiso calc C13 H
H132 0.975 1.249 -0.043 0.155 Uiso calc C13 H
H133 0.863 1.381 -0.049 0.155 Uiso calc C13 H
H141 0.522 1.140 -0.200 0.143 Uiso calc C14 H
H142 0.600 1.280 -0.227 0.143 Uiso calc C14 H
H143 0.712 1.147 -0.221 0.143 Uiso calc C14 H
H1 0.677 1.350 0.304 0.076 Uiso calc C1 H
H2 0.410 1.324 0.159 0.075 Uiso calc C2 H
H3 0.389 1.151 0.010 0.085 Uiso calc C3 H
H4 0.568 0.973 0.073 0.073 Uiso calc C4 H
H5 0.655 0.997 0.282 0.065 Uiso calc C5 H
H6 0.999 1.006 0.229 0.079 Uiso calc C6 H
H8 1.010 0.717 0.459 0.081 Uiso calc C8 H

loop_
_atom_type_symbol
_atom_type_scat_dispersion_real
_atom_type_scat_dispersion_imag
_atom_type_scat_source
C .017 .009 International_Tables_Vol_IV_Table_2.3.1
H 0 0 International_Tables_Vol_IV_Table_2.3.1
Cl .348 .702 International_Tables_Vol_IV_Table_2.3.1
O .047 .032 International_Tables_Vol_IV_Table_2.3.1

loop_
_geom_angle_atom_site_label_1
_geom_angle_atom_site_label_2
_geom_angle_atom_site_label_3
_geom_angle
_geom_angle_publ_flag
C1 O1 C5 114.2(3) yes
C1 O2 C9 110.2(2) ?
C2 O3 C9 105.4(3) ?
C3 O4 C12 108.4(4) ?
C4 O5 C12 110.6(3) ?
O1 C1 O2 110.5(3) yes
O1 C1 C2 114.5(3) yes
O1 C1 H1 103.7(3) ?
O2 C1 C2 103.8(3) yes
O2 C1 H1 113.8(4) ?
C2 C1 H1 110.7(4) ?
O3 C2 C1 103.9(3) yes
O3 C2 C3 109.0(4) yes
O3 C2 H2 115.2(3) ?
C1 C2 C3 114.0(3) yes
C1 C2 H2 110.2(4) ?
C3 C2 H2 104.8(3) ?
O4 C3 C2 106.2(4) yes
O4 C3 C4 103.7(3) yes
O4 C3 H3 117.2(4) ?
C2 C3 C4 114.2(3) yes
C2 C3 H3 106.9(4) ?
C4 C3 H3 108.8(5) ?
O5 C4 C3 104.0(3) yes
O5 C4 C5 110.5(3) yes
O5 C4 H4 113.6(4) ?
C3 C4 C5 112.2(3) yes
C3 C4 H4 111.6(3) ?
C5 C4 H4 105.1(4) ?
O1 C5 C4 110.5(3) yes
O1 C5 C6 107.0(3) yes
O1 C5 H5 111.3(4) ?
C4 C5 C6 111.1(3) yes
C4 C5 H5 107.1(3) ?
C6 C5 H5 109.9(4) ?
C5 C6 C7 124.6(4) yes
C5 C6 H6 118.4(4) ?
C7 C6 H6 117.0(4) ?
C6 C7 C8 178.0(5) yes
Cl C8 C7 122.6(3) yes
Cl C8 H8 114.9(5) ?
C7 C8 H8 121.1(5) ?
O2 C9 O3 104.5(3) ?
O2 C9 C10 110.0(4) ?
O2 C9 C11 109.0(3) ?
O3 C9 C10 110.4(3) ?
O3 C9 C11 109.6(4) ?
C10 C9 C11 113.1(4) ?
C9 C10 H101 109.0(4) ?
C9 C10 H102 109.1(5) ?
C9 C10 H103 109.4(4) ?
H101 C10 H102 112.0(4) ?
H101 C10 H103 108.9(6) ?
H102 C10 H103 108.4(4) ?
C9 C11 H111 109.0(5) ?
C9 C11 H112 109.4(5) ?
C9 C11 H113 109.5(4) ?
H111 C11 H112 109.7(4) ?
H111 C11 H113 110.3(6) ?
H112 C11 H113 108.9(5) ?
O4 C12 O5 105.8(4) ?
O4 C12 C13 107.9(4) ?
O4 C12 C14 112.1(4) ?
O5 C12 C13 109.5(4) ?
O5 C12 C14 108.1(5) ?
C13 C12 C14 113.3(4) ?
C12 C13 H131 108.7(5) ?
C12 C13 H132 109.1(7) ?
C12 C13 H133 108.4(4) ?
H131 C13 H132 108.3(5) ?
H131 C13 H133 111.3(8) ?
H132 C13 H133 111.0(6) ?
C12 C14 H141 109.6(5) ?
C12 C14 H142 109.3(7) ?
C12 C14 H143 109.2(5) ?
H141 C14 H142 108.5(5) ?
H141 C14 H143 109.0(8) ?
H142 C14 H143 111.3(6) ?

loop_
_geom_bond_atom_site_label_1
_geom_bond_site_symmetry_1
_geom_bond_atom_site_label_2
_geom_bond_site_symmetry_2
_geom_bond_distance
_geom_bond_publ_flag
Cl . C8 . 1.750(5) yes
O1 . C1 . 1.411(5) yes
O1 . C5 . 1.432(5) yes
O2 . C1 . 1.410(5) yes
O2 . C9 . 1.431(4) ?
O3 . C2 . 1.423(5) yes
O3 . C9 . 1.431(4) ?
O4 . C3 . 1.425(6) yes
O4 . C12 . 1.413(6) ?
O5 . C4 . 1.426(5) yes
O5 . C12 . 1.419(6) ?
C1 . C2 . 1.513(4) yes
C1 . H1 . 0.951(5) ?
C2 . C3 . 1.505(6) yes
C2 . H2 . 0.944(4) ?
C3 . C4 . 1.528(7) yes
C3 . H3 . 0.947(4) ?
C4 . C5 . 1.526(5) yes
C4 . H4 . 0.954(4) ?
C5 . C6 . 1.498(6) yes
C5 . H5 . 0.971(4) ?
C6 . C7 . 1.289(7) yes
C6 . H6 . 0.944(4) ?
C7 . C8 . 1.280(7) yes
C8 . H8 . 0.952(4) ?
C9 . C10 . 1.520(7) ?
C9 . C11 . 1.489(7) ?
C10 . H101 . 0.932(6) ?
C10 . H102 . 0.939(4) ?
C10 . H103 . 0.974(4) ?
C11 . H111 . 0.940(6) ?
C11 . H112 . 0.956(5) ?
C11 . H113 . 0.950(5) ?
C12 . C13 . 1.494(8) ?
C13 . H131 . 0.955(5) ?
C13 . H132 . 0.959(7) ?
C13 . H133 . 0.923(8) ?
C14 . H141 . 0.969(7) ?
C14 . H142 . 0.943(8) ?
C14 . H143 . 0.936(7) ?

loop_
_geom_torsion_atom_site_label_1
_geom_torsion_atom_site_label_2
_geom_torsion_atom_site_label_3
_geom_torsion_atom_site_label_4
_geom_torsion
_geom_torsion_publ_flag
O1 C1 C2 C3 -21.3(5) yes
C1 C2 C3 C4 45.7(5) yes
C2 C3 C4 C5 -15.2(5) yes
C3 C4 C5 O1 -38.1(5) yes
C4 C5 O1 C1 66.5(4) yes
C5 O1 C1 C2 -34.8(5) yes
